data_1536342
loop_
_publ_author_name
'Delmas, C.'
'Fouassier, C.'

_publ_section_title
;
 Les phases Kx Mn O2, (x< 1)
;
_journal_name_full 'Zeitschrift fuer Anorganische und Allgemeine Chemie'
_journal_page_first 184
_journal_page_last 192
_journal_volume 420
_journal_year 1976
_chemical_formula_sum 'K0.51 Mn0.94 O2'
_space_group_IT_number 63
_symmetry_space_group_name_Hall '-C 2c 2'
_symmetry_space_group_name_H-M 'C m c m'
_cell_angle_alpha 90
_cell_angle_beta 90
_cell_angle_gamma 90
_cell_formula_units_Z 4
_cell_length_a 2.831
_cell_length_b 5.175
_cell_length_c 10.66
_cell_volume 156.174
_citation_journal_id_ASTM ZAACAB
_cod_data_source_file Delmas_ZAACAB_1976_70.cif
_cod_data_source_block K0.51Mn0.94O2
_cod_original_cell_volume 156.1735
_cod_database_code 1536342

loop_
_symmetry_equiv_pos_as_xyz
x,y,z
-x,-y,z+1/2
x,-y,-z
-x,y,-z+1/2
-x,-y,-z
x,y,-z-1/2
-x,y,z
x,-y,z-1/2
x+1/2,y+1/2,z
-x+1/2,-y+1/2,z+1/2
x+1/2,-y+1/2,-z
-x+1/2,y+1/2,-z+1/2
-x+1/2,-y+1/2,-z
x+1/2,y+1/2,-z-1/2
-x+1/2,y+1/2,z
x+1/2,-y+1/2,z-1/2

loop_
_atom_site_label
_atom_site_type_symbol
_atom_site_fract_x
_atom_site_fract_y
_atom_site_fract_z
_atom_site_occupancy
_atom_site_U_iso_or_equiv
O1 O-2 0 0.3333 0.082 1 0.0
K1 K+1 0 0 0.75 0.255 0.0
Mn1 Mn+3 0 0 0 0.94 0.0
K2 K+1 0 0.3333 0.75 0.255 0.0
